data_7221588
loop_
_publ_author_name
'Yang, Jie'
'Zhang, Liangliang'
'wang, xiao qing'
'Wang, Rongming'
'Dai, Fangna'
'Sun, Daofeng'

_publ_section_title
;
 Fluorescent Selectivity for Small Molecules of Three Zn-MOFs with
 different Topologies Based on a Tetracarboxylate Ligand
;
_journal_name_full 'RSC Adv.'
_journal_paper_doi 10.1039/C5RA10391F
_journal_year 2015
_chemical_absolute_configuration ad
_chemical_formula_moiety 'C26 H21 N O10 Zn2'
_chemical_formula_sum 'C26 H21 N O10 Zn2'
_chemical_formula_weight 638.18
_chemical_name_systematic
;
 ? 
;
_space_group_crystal_system monoclinic
_space_group_IT_number 4
_space_group_name_Hall 'P 2yb'
_space_group_name_H-M_alt 'P 1 21 1'
_symmetry_space_group_name_Hall 'P 2yb'
_symmetry_space_group_name_H-M 'P 1 21 1'
_atom_sites_solution_hydrogens geom
_atom_sites_solution_primary direct
_atom_sites_solution_secondary difmap
_audit_creation_date 2014-11-21
_audit_creation_method
;
Olex2 1.2
(compiled 2014.09.19 svn.r3010 for OlexSys, GUI svn.r4874)
;
_audit_update_record
;
2015-01-06 deposited with the CCDC.
2015-07-15 downloaded from the CCDC.
;
_cell_angle_alpha 90.00
_cell_angle_beta 107.0727(13)
_cell_angle_gamma 90.00
_cell_formula_units_Z 2
_cell_length_a 10.19159(13)
_cell_length_b 16.42204(19)
_cell_length_c 15.56239(19)
_cell_measurement_reflns_used 24490
_cell_measurement_temperature 205(70)
_cell_measurement_theta_max 70.3950
_cell_measurement_theta_min 4.0110
_cell_volume 2489.85(6)
_computing_cell_refinement
;
CrysAlisPro, Agilent Technologies,
Version 1.171.36.32 (release 02-08-2013 CrysAlis171 .NET)
(compiled Aug  2 2013,16:46:58)
;
_computing_data_collection
;
CrysAlisPro, Agilent Technologies,
Version 1.171.36.32 (release 02-08-2013 CrysAlis171 .NET)
(compiled Aug  2 2013,16:46:58)
;
_computing_data_reduction
;
CrysAlisPro, Agilent Technologies,
Version 1.171.36.32 (release 02-08-2013 CrysAlis171 .NET)
(compiled Aug  2 2013,16:46:58)
;
_computing_molecular_graphics 'Olex2 (Dolomanov et al., 2009)'
_computing_publication_material 'Olex2 (Dolomanov et al., 2009)'
_computing_structure_refinement 'XL (Sheldrick, 2008)'
_computing_structure_solution 'SHELXS-97 (Sheldrick, 1990)'
_diffrn_ambient_temperature 205(70)
_diffrn_detector_area_resol_mean 16.0450
_diffrn_measured_fraction_theta_full 0.994
_diffrn_measured_fraction_theta_max 0.994
_diffrn_measurement_details
;
  1 omega    6.00   51.00   1.0000    1.0000
omega____ theta____ kappa____ phi______ frames
    -        0.0000   38.0000  120.0000 45

  2 omega  -42.00   26.00   1.0000    1.0000
omega____ theta____ kappa____ phi______ frames
    -        0.0000  -38.0000  150.0000 68

  3 omega   94.00  126.00   1.0000    1.0000
omega____ theta____ kappa____ phi______ frames
    -       54.0000   38.0000 -180.0000 32

  4 omega   52.00   80.00   1.0000    1.0000
omega____ theta____ kappa____ phi______ frames
    -       54.0000  -38.0000    0.0000 28

  5 omega   24.00  112.00   1.0000    1.0000
omega____ theta____ kappa____ phi______ frames
    -       54.0000 -125.0000  -30.0000 88

  6 omega   36.00   87.00   1.0000    1.0000
omega____ theta____ kappa____ phi______ frames
    -       54.0000   38.0000 -180.0000 51

  7 omega   -9.00   32.00   1.0000    1.0000
omega____ theta____ kappa____ phi______ frames
    -       54.0000  -38.0000    0.0000 41

  8 omega   69.00  120.00   1.0000    1.0000
omega____ theta____ kappa____ phi______ frames
    -       54.0000   57.0000 -120.0000 51

  9 omega   84.00  157.00   1.0000    1.0000
omega____ theta____ kappa____ phi______ frames
    -      108.0000   77.0000  -90.0000 73

 10 omega   37.00   96.00   1.0000    1.0000
omega____ theta____ kappa____ phi______ frames
    -      108.0000  -50.0000  -60.0000 59

 11 omega   38.00   80.00   1.0000    1.0000
omega____ theta____ kappa____ phi______ frames
    -      108.0000  -38.0000  150.0000 42

 12 omega   92.00  122.00   1.0000    1.0000
omega____ theta____ kappa____ phi______ frames
    -      108.0000  -63.0000 -150.0000 30

 13 omega   42.00   69.00   1.0000    1.0000
omega____ theta____ kappa____ phi______ frames
    -      108.0000  -38.0000   60.0000 27

 14 omega   41.00   75.00   1.0000    1.0000
omega____ theta____ kappa____ phi______ frames
    -      108.0000 -111.0000   60.0000 34

 15 omega   39.00   75.00   1.0000    1.0000
omega____ theta____ kappa____ phi______ frames
    -      108.0000  -50.0000  150.0000 36

 16 omega   35.00  147.00   1.0000    1.0000
omega____ theta____ kappa____ phi______ frames
    -      108.0000  -91.0000  150.0000 112

 17 omega   87.00  170.00   1.0000    1.0000
omega____ theta____ kappa____ phi______ frames
    -      108.0000   77.0000  -60.0000 83

 18 omega  -73.00   -4.00   1.0000    1.0000
omega____ theta____ kappa____ phi______ frames
    -        0.0000  -38.0000  -90.0000 69

 19 omega  -36.00  -11.00   1.0000    1.0000
omega____ theta____ kappa____ phi______ frames
    -        0.0000   95.0000 -115.0000 25

 20 omega    0.00   27.00   1.0000    1.0000
omega____ theta____ kappa____ phi______ frames
    -        0.0000   57.0000  -30.0000 27

 21 omega   31.00   59.00   1.0000    1.0000
omega____ theta____ kappa____ phi______ frames
    -        0.0000   57.0000  -30.0000 28

 22 omega   -6.00   71.00   1.0000    1.0000
omega____ theta____ kappa____ phi______ frames
    -       54.0000  -57.0000  150.0000 77

 23 omega   32.00   58.00   1.0000    1.0000
omega____ theta____ kappa____ phi______ frames
    -       54.0000 -125.0000   90.0000 26

 24 omega   21.00   75.00   1.0000    1.0000
omega____ theta____ kappa____ phi______ frames
    -       54.0000  -57.0000   30.0000 54

 25 omega   82.00  108.00   1.0000    1.0000
omega____ theta____ kappa____ phi______ frames
    -       54.0000 -125.0000   90.0000 26

 26 omega   97.00  122.00   1.0000    1.0000
omega____ theta____ kappa____ phi______ frames
    -       54.0000   57.0000 -120.0000 25

 27 omega  -19.00   77.00   1.0000    1.0000
omega____ theta____ kappa____ phi______ frames
    -       54.0000  -38.0000  -90.0000 96

 28 omega   43.00   69.00   1.0000    1.0000
omega____ theta____ kappa____ phi______ frames
    -       54.0000   57.0000 -120.0000 26

 29 omega  102.00  163.00   1.0000    1.0000
omega____ theta____ kappa____ phi______ frames
    -      108.0000   50.0000 -180.0000 61

 30 omega  130.00  156.00   1.0000    1.0000
omega____ theta____ kappa____ phi______ frames
    -      108.0000   63.0000   60.0000 26

 31 omega   84.00  113.00   1.0000    1.0000
omega____ theta____ kappa____ phi______ frames
    -      108.0000   63.0000   60.0000 29

 32 omega   44.00   69.00   1.0000    1.0000
omega____ theta____ kappa____ phi______ frames
    -      108.0000  -91.0000  -60.0000 25

 33 omega   65.00  113.00   1.0000    1.0000
omega____ theta____ kappa____ phi______ frames
    -      108.0000 -111.0000  -90.0000 48

 34 omega   43.00   92.00   1.0000    1.0000
omega____ theta____ kappa____ phi______ frames
    -      108.0000  -25.0000  -90.0000 49

 35 omega   90.00  115.00   1.0000    1.0000
omega____ theta____ kappa____ phi______ frames
    -      108.0000 -111.0000  120.0000 25

 36 omega  107.00  149.00   1.0000    1.0000
omega____ theta____ kappa____ phi______ frames
    -      108.0000  178.0000 -150.0000 42

 37 omega   45.00   72.00   1.0000    1.0000
omega____ theta____ kappa____ phi______ frames
    -      108.0000 -111.0000  120.0000 27

 38 omega   77.00  145.00   1.0000    1.0000
omega____ theta____ kappa____ phi______ frames
    -      108.0000  -91.0000  -60.0000 68

 39 omega  132.00  178.00   1.0000    1.0000
omega____ theta____ kappa____ phi______ frames
    -      108.0000   38.0000   30.0000 46

 40 omega   51.00   81.00   1.0000    1.0000
omega____ theta____ kappa____ phi______ frames
    -      108.0000  -38.0000 -180.0000 30

 41 omega   55.00   92.00   1.0000    1.0000
omega____ theta____ kappa____ phi______ frames
    -      108.0000  -25.0000    0.0000 37

 42 omega   40.00   66.00   1.0000    1.0000
omega____ theta____ kappa____ phi______ frames
    -       54.0000 -125.0000    0.0000 26

 43 omega   87.00  113.00   1.0000    1.0000
omega____ theta____ kappa____ phi______ frames
    -      108.0000 -111.0000  -30.0000 26

 44 omega   80.00  110.00   1.0000    1.0000
omega____ theta____ kappa____ phi______ frames
    -      108.0000   77.0000 -150.0000 30

 45 omega   18.00   44.00   1.0000    1.0000
omega____ theta____ kappa____ phi______ frames
    -        0.0000  -19.0000  -30.0000 26

 46 omega   41.00   67.00   1.0000    1.0000
omega____ theta____ kappa____ phi______ frames
    -        0.0000   77.0000  -60.0000 26

 47 omega  -73.00  -45.00   1.0000    1.0000
omega____ theta____ kappa____ phi______ frames
    -        0.0000  -19.0000  -30.0000 28

 48 omega  -20.00    6.00   1.0000    1.0000
omega____ theta____ kappa____ phi______ frames
    -        0.0000  -19.0000  -30.0000 26

 49 omega  -30.00   14.00   1.0000    1.0000
omega____ theta____ kappa____ phi______ frames
    -        0.0000   77.0000  -60.0000 44

 50 omega   23.00   49.00   1.0000    1.0000
omega____ theta____ kappa____ phi______ frames
    -       54.0000   77.0000 -180.0000 26

 51 omega   22.00   54.00   1.0000    1.0000
omega____ theta____ kappa____ phi______ frames
    -       54.0000   77.0000  -60.0000 32

 52 omega   89.00  115.00   1.0000    1.0000
omega____ theta____ kappa____ phi______ frames
    -       54.0000   77.0000    0.0000 26

 53 omega   22.00   48.00   1.0000    1.0000
omega____ theta____ kappa____ phi______ frames
    -       54.0000   77.0000  150.0000 26

 54 omega   22.00   60.00   1.0000    1.0000
omega____ theta____ kappa____ phi______ frames
    -       54.0000   77.0000  -30.0000 38

 55 omega   23.00   69.00   1.0000    1.0000
omega____ theta____ kappa____ phi______ frames
    -       54.0000   77.0000  120.0000 46

 56 omega   22.00   63.00   1.0000    1.0000
omega____ theta____ kappa____ phi______ frames
    -       54.0000   77.0000 -120.0000 41

 57 omega   69.00  124.00   1.0000    1.0000
omega____ theta____ kappa____ phi______ frames
    -       54.0000   77.0000  -90.0000 55

 58 omega   22.00  122.00   1.0000    1.0000
omega____ theta____ kappa____ phi______ frames
    -       54.0000   77.0000   30.0000 100

 59 omega   22.00   56.00   1.0000    1.0000
omega____ theta____ kappa____ phi______ frames
    -       54.0000   77.0000   90.0000 34

 60 omega   22.00   60.00   1.0000    1.0000
omega____ theta____ kappa____ phi______ frames
    -       54.0000   77.0000    0.0000 38

 61 omega   22.00   51.00   1.0000    1.0000
omega____ theta____ kappa____ phi______ frames
    -       54.0000   77.0000 -150.0000 29

 62 omega   69.00   95.00   1.0000    1.0000
omega____ theta____ kappa____ phi______ frames
    -       54.0000   77.0000  150.0000 26

 63 omega   23.00   49.00   1.0000    1.0000
omega____ theta____ kappa____ phi______ frames
    -       54.0000   77.0000   60.0000 26

 64 omega   81.00  124.00   1.0000    1.0000
omega____ theta____ kappa____ phi______ frames
    -       54.0000   77.0000  -60.0000 43

 65 omega   77.00  106.00   1.0000    1.0000
omega____ theta____ kappa____ phi______ frames
    -       54.0000   77.0000  -30.0000 29

 66 omega   62.00  123.00   1.0000    1.0000
omega____ theta____ kappa____ phi______ frames
    -       54.0000   77.0000   60.0000 61

 67 omega   22.00   48.00   1.0000    1.0000
omega____ theta____ kappa____ phi______ frames
    -       54.0000   77.0000  -90.0000 26

 68 omega  106.00  131.00   1.0000    1.0000
omega____ theta____ kappa____ phi______ frames
    -      108.0000   77.0000 -120.0000 25

 69 omega   76.00  102.00   1.0000    1.0000
omega____ theta____ kappa____ phi______ frames
    -      108.0000   77.0000 -120.0000 26

 70 omega   76.00  102.00   1.0000    1.0000
omega____ theta____ kappa____ phi______ frames
    -      108.0000   77.0000  -90.0000 26

 71 omega   76.00  102.00   1.0000    1.0000
omega____ theta____ kappa____ phi______ frames
    -      108.0000   77.0000 -150.0000 26

 72 omega   81.00  106.00   1.0000    1.0000
omega____ theta____ kappa____ phi______ frames
    -      108.0000   38.0000  150.0000 25

 73 omega   81.00  124.00   1.0000    1.0000
omega____ theta____ kappa____ phi______ frames
    -      108.0000   38.0000  -90.0000 43

 74 omega   84.00  109.00   1.0000    1.0000
omega____ theta____ kappa____ phi______ frames
    -      108.0000   63.0000 -150.0000 25

 75 omega   84.00  143.00   1.0000    1.0000
omega____ theta____ kappa____ phi______ frames
    -      108.0000   63.0000    0.0000 59

 76 omega   84.00  128.00   1.0000    1.0000
omega____ theta____ kappa____ phi______ frames
    -      108.0000   48.0000  165.4387 44

 77 omega   76.00  101.00   1.0000    1.0000
omega____ theta____ kappa____ phi______ frames
    -      108.0000   77.0000  150.0000 25

 78 omega  145.00  171.00   1.0000    1.0000
omega____ theta____ kappa____ phi______ frames
    -      108.0000   77.0000    0.0000 26

 79 omega  153.00  178.00   1.0000    1.0000
omega____ theta____ kappa____ phi______ frames
    -      108.0000   77.0000   30.0000 25

 80 omega   76.00  102.00   1.0000    1.0000
omega____ theta____ kappa____ phi______ frames
    -      108.0000   77.0000    0.0000 26

 81 omega  140.00  166.00   1.0000    1.0000
omega____ theta____ kappa____ phi______ frames
    -      108.0000   77.0000   60.0000 26

 82 omega  126.00  177.00   1.0000    1.0000
omega____ theta____ kappa____ phi______ frames
    -      108.0000   77.0000 -180.0000 51

 83 omega   76.00  102.00   1.0000    1.0000
omega____ theta____ kappa____ phi______ frames
    -      108.0000   77.0000   30.0000 26

 84 omega   76.00  120.00   1.0000    1.0000
omega____ theta____ kappa____ phi______ frames
    -      108.0000   77.0000   60.0000 44

 85 omega   76.00  101.00   1.0000    1.0000
omega____ theta____ kappa____ phi______ frames
    -      108.0000   77.0000 -180.0000 25

 86 omega   84.00  109.00   1.0000    1.0000
omega____ theta____ kappa____ phi______ frames
    -      108.0000   63.0000 -180.0000 25

 87 omega   84.00  109.00   1.0000    1.0000
omega____ theta____ kappa____ phi______ frames
    -      108.0000   63.0000  -30.0000 25

 88 omega   84.00  109.00   1.0000    1.0000
omega____ theta____ kappa____ phi______ frames
    -      108.0000   63.0000  -60.0000 25

 89 omega   84.00  114.00   1.0000    1.0000
omega____ theta____ kappa____ phi______ frames
    -      108.0000   63.0000   30.0000 30

 90 omega  113.00  143.00   1.0000    1.0000
omega____ theta____ kappa____ phi______ frames
    -      108.0000   77.0000  -30.0000 30

 91 omega   76.00  162.00   1.0000    1.0000
omega____ theta____ kappa____ phi______ frames
    -      108.0000   77.0000   90.0000 86

 92 omega   76.00  101.00   1.0000    1.0000
omega____ theta____ kappa____ phi______ frames
    -      108.0000   77.0000  120.0000 25

 93 omega  124.00  156.00   1.0000    1.0000
omega____ theta____ kappa____ phi______ frames
    -      108.0000   63.0000 -150.0000 32

 94 omega  112.00  139.00   1.0000    1.0000
omega____ theta____ kappa____ phi______ frames
    -      108.0000   38.0000  150.0000 27

 95 omega   76.00  101.00   1.0000    1.0000
omega____ theta____ kappa____ phi______ frames
    -      108.0000   77.0000  -60.0000 25

 96 omega   76.00  109.00   1.0000    1.0000
omega____ theta____ kappa____ phi______ frames
    -      108.0000   77.0000  -30.0000 33

 97 omega   79.00  131.00   1.0000    1.0000
omega____ theta____ kappa____ phi______ frames
    -      108.0000   73.0000 -105.6157 52

 98 omega   77.00  119.00   1.0000    1.0000
omega____ theta____ kappa____ phi______ frames
    -      108.0000   75.0000   69.5911 42

 99 omega  -52.00  -25.00   1.0000    1.0000
omega____ theta____ kappa____ phi______ frames
    -        0.0000  -57.0000  -60.0000 27

100 omega   84.00  110.00   1.0000    1.0000
omega____ theta____ kappa____ phi______ frames
    -      108.0000   63.0000   90.0000 26

101 omega   77.00  103.00   1.0000    1.0000
omega____ theta____ kappa____ phi______ frames
    -      108.0000   77.0000  112.7791 26
;
_diffrn_measurement_device_type 'SuperNova, Dual, Cu at zero, Eos'
_diffrn_measurement_method '\w scans'
_diffrn_orient_matrix_UB_11 0.0536266000
_diffrn_orient_matrix_UB_12 0.0863433000
_diffrn_orient_matrix_UB_13 -0.0089796000
_diffrn_orient_matrix_UB_21 -0.1200426000
_diffrn_orient_matrix_UB_22 0.0136090000
_diffrn_orient_matrix_UB_23 -0.0858958000
_diffrn_orient_matrix_UB_31 -0.0878048000
_diffrn_orient_matrix_UB_32 0.0341040000
_diffrn_orient_matrix_UB_33 0.0571570000
_diffrn_radiation_monochromator mirror
_diffrn_radiation_type CuK\a
_diffrn_radiation_wavelength 1.54184
_diffrn_reflns_av_R_equivalents 0.0409
_diffrn_reflns_av_unetI/netI 0.0329
_diffrn_reflns_limit_h_max 12
_diffrn_reflns_limit_h_min -12
_diffrn_reflns_limit_k_max 19
_diffrn_reflns_limit_k_min -20
_diffrn_reflns_limit_l_max 18
_diffrn_reflns_limit_l_min -18
_diffrn_reflns_number 39103
_diffrn_reflns_theta_full 70.62
_diffrn_reflns_theta_max 70.62
_diffrn_reflns_theta_min 4.01
_diffrn_source 'SuperNova (Cu) X-ray Source'
_exptl_absorpt_coefficient_mu 1.457
_exptl_absorpt_correction_T_max 1.00000
_exptl_absorpt_correction_T_min 0.51925
_exptl_absorpt_correction_type multi-scan
_exptl_absorpt_process_details
;
CrysAlisPro, Agilent Technologies,
Version 1.171.36.32 (release 02-08-2013 CrysAlis171 .NET)
(compiled Aug  2 2013,16:46:58)
Empirical absorption correction using spherical harmonics,
 implemented in SCALE3 ABSPACK scaling algorithm.
;
_exptl_crystal_colour colourless
_exptl_crystal_colour_primary colourless
_exptl_crystal_density_diffrn 0.851
_exptl_crystal_density_method 'not measured'
_exptl_crystal_description block
_exptl_crystal_F_000 648
_exptl_crystal_size_max 0.14
_exptl_crystal_size_mid 0.14
_exptl_crystal_size_min 0.13
_platon_squeeze_details
;
;
_refine_diff_density_max 0.731
_refine_diff_density_min -0.451
_refine_diff_density_rms 0.076
_refine_ls_abs_structure_details 'Flack H D (1983), Acta Cryst. A39, 876-881'
_refine_ls_abs_structure_Flack 0.01(3)
_refine_ls_extinction_method none
_refine_ls_goodness_of_fit_ref 1.105
_refine_ls_hydrogen_treatment constr
_refine_ls_matrix_type full
_refine_ls_number_parameters 355
_refine_ls_number_reflns 9434
_refine_ls_number_restraints 1
_refine_ls_restrained_S_all 1.105
_refine_ls_R_factor_all 0.0467
_refine_ls_R_factor_gt 0.0427
_refine_ls_shift/su_max 0.000
_refine_ls_shift/su_mean 0.000
_refine_ls_structure_factor_coef Fsqd
_refine_ls_weighting_details 'calc w=1/[\s^2^(Fo^2^)+(0.0293P)^2^+5.7177P] where P=(Fo^2^+2Fc^2^)/3'
_refine_ls_weighting_scheme calc
_refine_ls_wR_factor_gt 0.1128
_refine_ls_wR_factor_ref 0.1152
_reflns_number_gt 9058
_reflns_number_total 9434
_reflns_threshold_expression >2sigma(I)
_cod_data_source_file c5ra10391f2.cif
_cod_data_source_block yj-2593-1
_cod_original_cell_volume 2489.85(5)
_cod_database_code 7221588
_chemical_oxdiff_formula 'C H O Zn'
_reflns_odcompleteness_completeness 99.96
_reflns_odcompleteness_iscentric 1
_reflns_odcompleteness_theta 66.97
_olex2_refinement_description
;
1. Fixed Uiso
 At 1.2 times of:
  All C(H) groups, All O(H,H) groups
 At 1.5 times of:
  All C(H,H,H) groups
2.a Riding coordinates:
 O1W(H1WA,H1WB)
2.b Aromatic/amide H refined with riding coordinates:
 C18(H18), C3(H3), C7(H7), C10(H10), C21(H21), C9(H9), C15(H15), C22(H22),
 C12(H12), C13(H13)
2.c Idealised Me refined as rotating group:
 C24(H24A,H24B,H24C), C26(H26A,H26B,H26C), C25(H25A,H25B,H25C)
;
_olex2_submission_special_instructions 'No special instructions were received'

loop_
_space_group_symop_id
_space_group_symop_operation_xyz
1 'x, y, z'
2 '-x, y+1/2, -z'

loop_
_atom_site_label
_atom_site_type_symbol
_atom_site_fract_x
_atom_site_fract_y
_atom_site_fract_z
_atom_site_U_iso_or_equiv
_atom_site_adp_type
_atom_site_occupancy
_atom_site_calc_flag
_atom_site_refinement_flags_posn
Zn1 Zn 0.51175(4) 0.38804(3) 0.14682(3) 0.01726(11) Uani 1 d .
Zn2 Zn 0.23552(5) 0.29204(3) 0.00155(3) 0.02197(12) Uani 1 d .
O4 O 0.3716(3) 0.42089(18) 0.20479(19) 0.0266(6) Uani 1 d .
O7 O 0.6855(3) 0.43216(19) 0.23088(18) 0.0302(7) Uani 1 d .
O3 O 0.3155(3) 0.37515(16) -0.06811(17) 0.0263(6) Uani 1 d .
O5 O 0.4582(3) 0.45172(18) 0.03661(18) 0.0283(6) Uani 1 d .
O9 O 0.4984(3) 0.77088(17) 0.82652(19) 0.0326(7) Uani 1 d .
O2 O 0.2010(3) 0.37106(18) 0.09068(18) 0.0273(7) Uani 1 d .
O6 O 0.7271(3) 0.3633(2) 0.11942(19) 0.0363(8) Uani 1 d .
O8 O 0.5974(3) 0.72151(18) 0.96410(19) 0.0326(7) Uani 1 d .
O1 O 0.1274(4) 0.2072(2) 0.0581(2) 0.0419(8) Uani 1 d .
O1W O 0.0947(4) 0.2718(3) -0.1129(2) 0.0655(13) Uani 1 d .
H1WA H 0.1624 0.2970 -0.1218 0.079 Uiso 1 d R
H1WB H 0.0915 0.2843 -0.0606 0.079 Uiso 1 d R
C6 C 0.3906(4) 0.4364(2) -0.0426(3) 0.0235(8) Uani 1 d .
C5 C 0.3944(4) 0.4998(2) -0.1122(3) 0.0222(8) Uani 1 d .
C11 C 0.2730(4) 0.5294(3) 0.6356(3) 0.0277(9) Uani 1 d .
C1 C 0.2475(4) 0.4020(2) 0.1654(3) 0.0235(8) Uani 1 d .
C18 C 0.4583(4) 0.5746(2) 0.9179(2) 0.0223(8) Uani 1 d .
H18 H 0.5005 0.5840 0.9787 0.027 Uiso 1 calc R
C3 C 0.1954(4) 0.4520(3) 0.3045(3) 0.0278(9) Uani 1 d .
H3 H 0.2884 0.4634 0.3285 0.033 Uiso 1 calc R
C2 C 0.1471(4) 0.4214(2) 0.2171(3) 0.0240(8) Uani 1 d .
C4 C 0.1065(5) 0.4661(3) 0.3567(3) 0.0315(9) Uani 1 d .
C7 C 0.0078(4) 0.4047(2) 0.1805(2) 0.0257(9) Uani 1 d .
H7 H -0.0245 0.3830 0.1229 0.031 Uiso 1 calc R
C20 C 0.9154(4) 0.4206(3) 0.2308(3) 0.0271(9) Uani 1 d .
N1 N -0.0261(5) 0.1110(3) 0.0547(3) 0.0516(12) Uani 1 d .
C10 C 0.3310(4) 0.5595(3) 0.5720(3) 0.0307(10) Uani 1 d .
H10 H 0.4093 0.5918 0.5905 0.037 Uiso 1 calc R
C19 C 0.7675(4) 0.4035(3) 0.1896(3) 0.0311(10) Uani 1 d .
C21 C 0.9679(4) 0.4502(3) 0.3182(3) 0.0250(8) Uani 1 d .
H21 H 0.9078 0.4596 0.3520 0.030 Uiso 1 calc R
C14 C 0.3335(4) 0.5451(3) 0.7337(3) 0.0252(9) Uani 1 d .
C9 C 0.2748(4) 0.5427(3) 0.4808(3) 0.0279(9) Uani 1 d .
H9 H 0.3133 0.5658 0.4392 0.034 Uiso 1 calc R
C15 C 0.3941(4) 0.6209(2) 0.7633(3) 0.0254(8) Uani 1 d .
H15 H 0.3922 0.6620 0.7219 0.030 Uiso 1 calc R
C22 C 0.3332(4) 0.4859(3) 0.7981(3) 0.0270(8) Uani 1 d .
H22 H 0.2907 0.4361 0.7798 0.032 Uiso 1 calc R
C8 C 0.1610(4) 0.4914(3) 0.4512(2) 0.0239(8) Uani 1 d .
C17 C 0.5235(4) 0.7156(2) 0.8845(3) 0.0255(9) Uani 1 d .
C12 C 0.1562(4) 0.4803(3) 0.6052(3) 0.0296(9) Uani 1 d .
H12 H 0.1152 0.4595 0.6466 0.035 Uiso 1 calc R
C23 C 0.0774(6) 0.1370(3) 0.0323(3) 0.0445(13) Uani 1 d .
C16 C 0.4564(4) 0.6344(2) 0.8537(3) 0.0249(8) Uani 1 d .
C13 C 0.1003(4) 0.4621(3) 0.5151(3) 0.0298(9) Uani 1 d .
H13 H 0.0217 0.4301 0.4967 0.036 Uiso 1 calc R
C24 C 0.1416(7) 0.0851(4) -0.0268(5) 0.0610(16) Uani 1 d .
H24A H 0.0800 0.0827 -0.0867 0.092 Uiso 1 calc GR
H24B H 0.1583 0.0311 -0.0025 0.092 Uiso 1 calc GR
H24C H 0.2268 0.1092 -0.0282 0.092 Uiso 1 calc GR
C26 C -0.1021(7) 0.1641(4) 0.0998(4) 0.0570(16) Uani 1 d .
H26A H -0.0538 0.2147 0.1157 0.086 Uiso 1 calc GR
H26B H -0.1098 0.1377 0.1531 0.086 Uiso 1 calc GR
H26C H -0.1921 0.1745 0.0599 0.086 Uiso 1 calc GR
C25 C -0.0889(8) 0.0302(4) 0.0282(5) 0.076(2) Uani 1 d .
H25A H -0.0742 0.0138 -0.0275 0.114 Uiso 1 calc GR
H25B H -0.1856 0.0331 0.0209 0.114 Uiso 1 calc GR
H25C H -0.0476 -0.0089 0.0741 0.114 Uiso 1 calc GR

loop_
_atom_site_aniso_label
_atom_site_aniso_U_11
_atom_site_aniso_U_22
_atom_site_aniso_U_33
_atom_site_aniso_U_23
_atom_site_aniso_U_13
_atom_site_aniso_U_12
Zn1 0.0130(2) 0.0227(2) 0.0142(2) -0.0017(2) 0.00110(16) 0.0007(2)
Zn2 0.0250(3) 0.0209(2) 0.0207(2) 0.0010(2) 0.0077(2) -0.0014(2)
O4 0.0104(12) 0.0388(16) 0.0314(15) -0.0069(12) 0.0074(11) -0.0037(11)
O7 0.0199(14) 0.0451(17) 0.0238(14) -0.0107(13) 0.0035(11) -0.0002(13)
O3 0.0367(15) 0.0189(14) 0.0221(12) -0.0019(11) 0.0064(11) -0.0073(12)
O5 0.0241(14) 0.0336(16) 0.0217(14) 0.0032(12) -0.0021(11) -0.0047(12)
O9 0.0485(19) 0.0223(15) 0.0264(14) -0.0002(11) 0.0100(13) -0.0070(13)
O2 0.0147(12) 0.0408(18) 0.0274(14) -0.0092(12) 0.0079(11) 0.0010(12)
O6 0.0210(14) 0.059(2) 0.0245(14) -0.0133(14) 0.0004(12) -0.0059(13)
O8 0.0376(17) 0.0330(16) 0.0230(14) -0.0039(12) 0.0026(13) -0.0102(13)
O1 0.051(2) 0.0349(18) 0.0424(19) -0.0021(14) 0.0183(16) -0.0163(16)
O1W 0.060(3) 0.079(3) 0.042(2) 0.009(2) -0.0100(18) -0.036(2)
C6 0.026(2) 0.025(2) 0.0198(19) 0.0025(15) 0.0064(16) 0.0023(16)
C5 0.0165(18) 0.0232(19) 0.027(2) 0.0063(15) 0.0072(15) 0.0000(15)
C11 0.030(2) 0.027(2) 0.025(2) -0.0061(16) 0.0060(17) -0.0106(17)
C1 0.0128(16) 0.032(2) 0.0263(19) -0.0030(16) 0.0056(14) 0.0031(15)
C18 0.0178(18) 0.029(2) 0.0146(17) 0.0001(15) -0.0040(14) -0.0033(15)
C3 0.025(2) 0.030(2) 0.024(2) -0.0026(16) 0.0019(16) -0.0031(17)
C2 0.0232(19) 0.0273(19) 0.0177(18) -0.0027(15) 0.0001(15) -0.0029(16)
C4 0.034(2) 0.038(2) 0.0200(19) 0.0009(17) 0.0043(17) -0.0011(19)
C7 0.028(2) 0.030(2) 0.0156(16) -0.0026(14) 0.0003(15) 0.0005(16)
C20 0.0141(18) 0.043(2) 0.0245(19) -0.0056(17) 0.0055(15) 0.0013(16)
N1 0.060(3) 0.042(2) 0.056(3) -0.011(2) 0.023(2) -0.023(2)
C10 0.028(2) 0.040(2) 0.021(2) -0.0019(17) 0.0025(17) -0.0181(19)
C19 0.027(2) 0.040(3) 0.025(2) -0.0011(18) 0.0054(16) -0.0036(18)
C21 0.0135(18) 0.039(2) 0.027(2) -0.0058(17) 0.0136(15) -0.0045(16)
C14 0.020(2) 0.029(2) 0.024(2) -0.0004(16) 0.0025(16) 0.0002(16)
C9 0.022(2) 0.039(2) 0.025(2) 0.0008(17) 0.0110(16) -0.0062(17)
C15 0.028(2) 0.0228(19) 0.023(2) 0.0042(15) 0.0050(16) -0.0005(16)
C22 0.029(2) 0.024(2) 0.027(2) 0.0004(16) 0.0055(16) -0.0019(17)
C8 0.0170(18) 0.038(2) 0.0151(17) 0.0004(16) 0.0022(14) 0.0030(16)
C17 0.032(2) 0.028(2) 0.0153(18) -0.0031(15) 0.0049(16) -0.0076(17)
C12 0.024(2) 0.042(2) 0.0206(19) -0.0005(18) 0.0025(16) -0.0097(18)
C23 0.056(3) 0.034(3) 0.039(3) -0.005(2) 0.006(2) -0.015(2)
C16 0.027(2) 0.0155(18) 0.033(2) -0.0001(16) 0.0109(17) -0.0063(15)
C13 0.025(2) 0.038(2) 0.027(2) -0.0071(17) 0.0070(17) -0.0103(18)
C24 0.071(4) 0.038(3) 0.079(4) -0.021(3) 0.030(3) -0.009(3)
C26 0.061(4) 0.068(4) 0.051(3) -0.007(3) 0.031(3) -0.016(3)
C25 0.082(5) 0.061(4) 0.091(5) -0.016(4) 0.036(4) -0.046(4)

loop_
_atom_type_symbol
_atom_type_description
_atom_type_scat_dispersion_real
_atom_type_scat_dispersion_imag
_atom_type_scat_source
C C 0.0181 0.0091 'International Tables Vol C Tables 4.2.6.8 and 6.1.1.4'
H H 0.0000 0.0000 'International Tables Vol C Tables 4.2.6.8 and 6.1.1.4'
N N 0.0311 0.0180 'International Tables Vol C Tables 4.2.6.8 and 6.1.1.4'
O O 0.0492 0.0322 'International Tables Vol C Tables 4.2.6.8 and 6.1.1.4'
Zn Zn -1.5491 0.6778 'International Tables Vol C Tables 4.2.6.8 and 6.1.1.4'

loop_
_geom_angle_atom_site_label_1
_geom_angle_atom_site_label_2
_geom_angle_atom_site_label_3
_geom_angle
_geom_angle_site_symmetry_1
_geom_angle_site_symmetry_3
O4 Zn1 O7 102.83(11) . .
O4 Zn1 O9 94.62(13) . 2_646
O4 Zn1 O6 162.34(10) . .
O4 Zn1 C19 133.33(13) . .
O7 Zn1 O6 59.74(11) . .
O7 Zn1 C19 30.56(12) . .
O5 Zn1 O4 101.70(13) . .
O5 Zn1 O7 110.28(12) . .
O5 Zn1 O9 133.61(12) . 2_646
O5 Zn1 O6 88.20(12) . .
O5 Zn1 C19 100.37(13) . .
O9 Zn1 O7 107.80(13) 2_646 .
O9 Zn1 O6 88.80(13) 2_646 .
O9 Zn1 C19 99.05(14) 2_646 .
O6 Zn1 C19 29.18(12) . .
O3 Zn2 O1 171.94(13) . .
O2 Zn2 O3 96.45(11) . .
O2 Zn2 O1 85.44(12) . .
O8 Zn2 O3 95.00(12) 2_646 .
O8 Zn2 O2 119.93(12) 2_646 .
O8 Zn2 O1 90.80(14) 2_646 .
O1W Zn2 O3 86.07(14) . .
O1W Zn2 O2 120.55(16) . .
O1W Zn2 O8 118.95(17) . 2_646
O1W Zn2 O1 86.23(15) . .
C1 O4 Zn1 117.6(2) . .
C19 O7 Zn1 96.9(2) . .
C6 O3 Zn2 131.7(2) . .
C6 O5 Zn1 133.8(3) . .
C17 O9 Zn1 124.5(3) . 2_656
C1 O2 Zn2 145.6(3) . .
C19 O6 Zn1 80.6(2) . .
C17 O8 Zn2 121.9(3) . 2_656
C23 O1 Zn2 132.2(3) . .
O3 C6 C5 117.9(3) . .
O5 C6 O3 125.6(4) . .
O5 C6 C5 116.5(3) . .
C18 C5 C6 118.1(3) 1_554 .
C22 C5 C6 121.0(3) 1_554 .
C22 C5 C18 120.9(3) 1_554 1_554
C10 C11 C14 122.4(4) . .
C10 C11 C12 117.5(4) . .
C12 C11 C14 120.1(4) . .
O4 C1 C2 115.2(3) . .
O2 C1 O4 127.5(3) . .
O2 C1 C2 117.3(3) . .
C16 C18 C5 117.9(3) . 1_556
C2 C3 C4 121.4(4) . .
C3 C2 C1 119.6(4) . .
C7 C2 C1 120.6(3) . .
C7 C2 C3 119.6(4) . .
C3 C4 C8 120.5(4) . .
C21 C4 C3 117.9(4) 1_455 .
C21 C4 C8 121.5(4) 1_455 .
C2 C7 C20 120.1(3) . 1_455
C7 C20 C19 118.9(4) 1_655 .
C21 C20 C7 118.5(3) . 1_655
C21 C20 C19 122.6(4) . .
C23 N1 C26 121.6(5) . .
C23 N1 C25 123.3(5) . .
C26 N1 C25 114.7(5) . .
C11 C10 C9 121.6(4) . .
O7 C19 Zn1 52.50(19) . .
O7 C19 C20 116.3(4) . .
O6 C19 Zn1 70.2(2) . .
O6 C19 O7 122.7(4) . .
O6 C19 C20 121.0(4) . .
C20 C19 Zn1 168.7(3) . .
C4 C21 C20 122.5(4) 1_655 .
C15 C14 C11 119.9(4) . .
C22 C14 C11 121.8(4) . .
C22 C14 C15 118.3(4) . .
C10 C9 C8 120.6(4) . .
C16 C15 C14 120.2(4) . .
C5 C22 C14 121.3(4) 1_556 .
C9 C8 C4 122.2(4) . .
C9 C8 C13 118.1(3) . .
C13 C8 C4 119.7(4) . .
O9 C17 C16 115.7(3) . .
O8 C17 O9 126.4(4) . .
O8 C17 C16 117.9(4) . .
C13 C12 C11 121.7(4) . .
O1 C23 N1 120.1(5) . .
O1 C23 C24 119.2(5) . .
N1 C23 C24 120.6(5) . .
C18 C16 C17 118.9(4) . .
C15 C16 C18 121.4(4) . .
C15 C16 C17 119.7(3) . .
C12 C13 C8 120.5(4) . .

loop_
_geom_bond_atom_site_label_1
_geom_bond_atom_site_label_2
_geom_bond_distance
_geom_bond_site_symmetry_2
Zn1 O4 1.975(3) .
Zn1 O7 2.003(3) .
Zn1 O5 1.945(3) .
Zn1 O9 1.977(3) 2_646
Zn1 O6 2.390(3) .
Zn1 C19 2.506(4) .
Zn2 O3 2.054(3) .
Zn2 O2 2.004(3) .
Zn2 O8 1.998(3) 2_646
Zn2 O1 2.121(3) .
Zn2 O1W 1.960(3) .
O4 C1 1.272(4) .
O7 C19 1.284(5) .
O3 C6 1.255(5) .
O5 C6 1.249(5) .
O9 Zn1 1.977(3) 2_656
O9 C17 1.252(5) .
O2 C1 1.229(5) .
O6 C19 1.238(5) .
O8 Zn2 1.998(3) 2_656
O8 C17 1.250(5) .
O1 C23 1.276(6) .
C6 C5 1.511(5) .
C5 C18 1.405(5) 1_554
C5 C22 1.370(5) 1_554
C11 C10 1.386(6) .
C11 C14 1.490(5) .
C11 C12 1.401(6) .
C1 C2 1.510(5) .
C18 C5 1.405(5) 1_556
C18 C16 1.397(5) .
C3 C2 1.397(5) .
C3 C4 1.402(6) .
C2 C7 1.393(5) .
C4 C21 1.388(6) 1_455
C4 C8 1.471(5) .
C7 C20 1.413(6) 1_455
C20 C7 1.413(6) 1_655
C20 C19 1.482(5) .
C20 C21 1.395(6) .
N1 C23 1.277(7) .
N1 C26 1.474(7) .
N1 C25 1.478(7) .
C10 C9 1.393(6) .
C21 C4 1.388(6) 1_655
C14 C15 1.405(6) .
C14 C22 1.397(6) .
C9 C8 1.397(6) .
C15 C16 1.382(6) .
C22 C5 1.370(5) 1_556
C8 C13 1.402(6) .
C17 C16 1.510(5) .
C12 C13 1.382(5) .
C23 C24 1.534(8) .

loop_
_platon_squeeze_void_nr
_platon_squeeze_void_average_x
_platon_squeeze_void_average_y
_platon_squeeze_void_average_z
_platon_squeeze_void_volume
_platon_squeeze_void_count_electrons
_platon_squeeze_void_content
1 0.191 0.938 0.500 1425 449 ' '
